data_7701838
loop_
_publ_author_name
'Ding, Yazhou'
'Ma, Qiang-Qiang'
'Kang, Jiaxin'
'Zhang, Jie'
'Li, Shujun'
'Chen, Xuenian'

_publ_section_title
;
 Palladium(II) complexes supported by PBP and POCOP pincer ligands:
 comparison of structure, property and catalytic activity
;
_journal_name_full 'Dalton Transactions'
_journal_paper_doi 10.1039/C9DT03954F
_journal_year 2019
_chemical_formula_moiety 'C25 H44 B N3 P2 Pd S'
_chemical_formula_sum 'C25 H44 B N3 P2 Pd S'
_chemical_formula_weight 597.84
_chemical_name_systematic tBu-PBP-Pd-NCS
_space_group_crystal_system triclinic
_space_group_IT_number 2
_space_group_name_Hall '-P 1'
_space_group_name_H-M_alt 'P -1'
_atom_sites_solution_hydrogens geom
_atom_sites_solution_primary dual
_audit_creation_date 2019-09-28
_audit_creation_method
;
Olex2 1.2
(compiled 2018.05.29 svn.r3508 for OlexSys, GUI svn.r5506)
;
_audit_update_record
;
2019-10-06 deposited with the CCDC.	2019-11-05 downloaded from the CCDC.
;
_cell_angle_alpha 71.489(2)
_cell_angle_beta 86.395(2)
_cell_angle_gamma 86.289(2)
_cell_formula_units_Z 4
_cell_length_a 7.9460(2)
_cell_length_b 16.5470(4)
_cell_length_c 23.1657(6)
_cell_measurement_reflns_used 10137
_cell_measurement_temperature 150.00(10)
_cell_measurement_theta_max 72.4430
_cell_measurement_theta_min 4.1050
_cell_volume 2879.36(13)
_computing_cell_refinement 'CrysAlisPro 1.171.40.42a (Rigaku OD, 2019)'
_computing_data_collection 'CrysAlisPro 1.171.40.42a (Rigaku OD, 2019)'
_computing_data_reduction 'CrysAlisPro 1.171.40.42a (Rigaku OD, 2019)'
_computing_molecular_graphics 'Olex2 (Dolomanov et al., 2009)'
_computing_publication_material 'Olex2 (Dolomanov et al., 2009)'
_computing_structure_refinement 'ShelXL (Sheldrick, 2015)'
_computing_structure_solution 'ShelXT (Sheldrick, 2015)'
_diffrn_ambient_environment N~2~
_diffrn_ambient_temperature 150.00(10)
_diffrn_detector 'CCD plate'
_diffrn_detector_area_resol_mean 10.6296
_diffrn_detector_type Atlas
_diffrn_measured_fraction_theta_full 0.998
_diffrn_measured_fraction_theta_max 0.978
_diffrn_measurement_details
;
List of Runs (angles in degrees, time in seconds):

  # Type    Start    End  Width  t~exp~   \w     \q     \k     \f   Frames
#--------------------------------------------------------------------------
  1  \w    -87.00   9.00   1.00    1.00    --  -40.64 112.00-149.00   96
  2  \w     13.00  89.00   1.00    1.00    --   40.64-112.00 118.00   76
  3  \w    101.00 178.00   1.00    1.66    --  103.55 112.00-149.00   77
  4  \w     27.00 113.00   1.00    1.66    --  103.55-112.00 118.00   86
  5  \w   -115.00 -16.00   1.00    1.00    --  -40.64 -38.00  90.00   99
  6  \w   -117.00  -8.00   1.00    1.00    --  -40.64 -77.00   0.00  109
  7  \w    -32.00  69.00   1.00    1.00    --   40.64 -57.00-150.00  101
  8  \w     31.00 133.00   1.00    1.66    --  103.55 -61.00 -60.00  102
  9  \w     75.00 178.00   1.00    1.66    --  103.55  30.00 -90.00  103
 10  \w     21.00 109.00   1.00    1.66    --  103.55 -94.00-180.00   88
 11  \w     31.00 133.00   1.00    1.66    --  103.55 -61.00  90.00  102
 12  \w    106.00 178.00   1.00    1.66    --  103.55 111.00-180.00   72
 13  \w     86.00 112.00   1.00    1.66    --  103.55-111.00   0.00   26
 14  \w     27.00  64.00   1.00    1.66    --  103.55 -30.00 -90.00   37
 15  \w     68.00 120.00   1.00    1.66    --  103.55 -30.00 -90.00   52
 16  \w     64.00  92.00   1.00    1.66    --  103.55-111.00 -30.00   28
 17  \w     24.00  50.00   1.00    1.66    --  103.55 -94.00-150.00   26
 18  \w     63.00 109.00   1.00    1.66    --  103.55 -94.00-150.00   46
 19  \w    103.00 131.00   1.00    1.66    --  103.55 111.00 -30.00   28
 20  \w     31.00 124.00   1.00    1.66    --  103.55 -45.00-180.00   93
 21  \w     97.00 157.00   1.00    1.66    --  103.55  45.00 150.00   60
;
_diffrn_measurement_device 'four-circle diffractometer'
_diffrn_measurement_device_type 'SuperNova, Dual, Cu at home/near, Atlas'
_diffrn_measurement_method '\w scans'
_diffrn_orient_matrix_type 'CrysAlisPro convention (1999,Acta A55,543-557)'
_diffrn_orient_matrix_UB_11 -0.0361153000
_diffrn_orient_matrix_UB_12 -0.0548778000
_diffrn_orient_matrix_UB_13 0.0665580000
_diffrn_orient_matrix_UB_21 0.0372051000
_diffrn_orient_matrix_UB_22 -0.0815421000
_diffrn_orient_matrix_UB_23 -0.0180363000
_diffrn_orient_matrix_UB_31 0.1874413000
_diffrn_orient_matrix_UB_32 0.0007882000
_diffrn_orient_matrix_UB_33 0.0131465000
_diffrn_radiation_monochromator mirror
_diffrn_radiation_probe x-ray
_diffrn_radiation_type CuK\a
_diffrn_radiation_wavelength 1.54184
_diffrn_reflns_av_R_equivalents 0.0412
_diffrn_reflns_av_unetI/netI 0.0491
_diffrn_reflns_Laue_measured_fraction_full 0.998
_diffrn_reflns_Laue_measured_fraction_max 0.978
_diffrn_reflns_limit_h_max 9
_diffrn_reflns_limit_h_min -7
_diffrn_reflns_limit_k_max 19
_diffrn_reflns_limit_k_min -20
_diffrn_reflns_limit_l_max 28
_diffrn_reflns_limit_l_min -26
_diffrn_reflns_number 26389
_diffrn_reflns_point_group_measured_fraction_full 0.998
_diffrn_reflns_point_group_measured_fraction_max 0.978
_diffrn_reflns_theta_full 67.684
_diffrn_reflns_theta_max 72.490
_diffrn_reflns_theta_min 3.948
_diffrn_source 'micro-focus sealed X-ray tube'
_diffrn_source_type 'SuperNova (Cu) X-ray Source'
_exptl_absorpt_coefficient_mu 7.053
_exptl_absorpt_correction_T_max 1.00000
_exptl_absorpt_correction_T_min 0.49744
_exptl_absorpt_correction_type multi-scan
_exptl_absorpt_process_details
;
CrysAlisPro 1.171.40.42a (Rigaku Oxford Diffraction, 2019)
Empirical absorption correction using spherical harmonics,
 implemented in SCALE3 ABSPACK scaling algorithm.
;
_exptl_crystal_colour 'clear light yellow'
_exptl_crystal_colour_lustre clear
_exptl_crystal_colour_modifier light
_exptl_crystal_colour_primary yellow
_exptl_crystal_density_diffrn 1.379
_exptl_crystal_description block
_exptl_crystal_F_000 1248
_exptl_crystal_size_max 0.15
_exptl_crystal_size_mid 0.13
_exptl_crystal_size_min 0.11
_refine_diff_density_max 0.590
_refine_diff_density_min -0.833
_refine_diff_density_rms 0.095
_refine_ls_extinction_method none
_refine_ls_goodness_of_fit_ref 1.135
_refine_ls_hydrogen_treatment constr
_refine_ls_matrix_type full
_refine_ls_number_parameters 619
_refine_ls_number_reflns 11158
_refine_ls_number_restraints 0
_refine_ls_restrained_S_all 1.135
_refine_ls_R_factor_all 0.0489
_refine_ls_R_factor_gt 0.0353
_refine_ls_shift/su_max 0.003
_refine_ls_shift/su_mean 0.000
_refine_ls_structure_factor_coef Fsqd
_refine_ls_weighting_details 'w=1/[\s^2^(Fo^2^)+(0.0291P)^2^+4.6467P] where P=(Fo^2^+2Fc^2^)/3'
_refine_ls_weighting_scheme calc
_refine_ls_wR_factor_gt 0.0889
_refine_ls_wR_factor_ref 0.0952
_reflns_Friedel_coverage 0.000
_reflns_number_gt 9236
_reflns_number_total 11158
_reflns_threshold_expression 'I > 2\s(I)'
_cod_data_source_file c9dt03954f2.cif
_cod_data_source_block dyz-20190506
_cod_database_code 7701838
_shelx_shelxl_version_number 2016/6
_chemical_oxdiff_formula 'C1 N1 B1 P1 S1 Pd1 Cl1'
_shelx_space_group_comment
;
The symmetry employed for this shelxl refinement is uniquely defined
by the following loop, which should always be used as a source of
symmetry information in preference to the above space-group names.
They are only intended as comments.
;
_shelx_estimated_absorpt_t_max 0.511
_shelx_estimated_absorpt_t_min 0.418
_diffrn_oxdiff_digest_frames
;
01ea7d67c00bdc6edfde17507d3dd77e620157194db
;
_reflns_odcompleteness_completeness 99.88
_reflns_odcompleteness_iscentric 1
_reflns_odcompleteness_theta 66.97
_olex2_refinement_description
;
1. Fixed Uiso
 At 1.2 times of:
  All C(H) groups, All C(H,H) groups
 At 1.5 times of:
  All C(H,H,H) groups
2.a Secondary CH2 refined with riding coordinates:
 C7(H7A,H7B), C8(H8A,H8B), C32(H32A,H32B), C33(H33A,H33B)
2.b Aromatic/amide H refined with riding coordinates:
 C27(H27), C30(H30), C5(H5), C28(H28), C3(H3), C2(H2), C4(H4), C29(H29)
2.c Idealised Me refined as rotating group:
 C10(H10A,H10B,H10C), C35(H35A,H35B,H35C), C48(H48A,H48B,H48C), C19(H19A,H19B,
 H19C), C49(H49A,H49B,H49C), C23(H23A,H23B,H23C), C39(H39A,H39B,H39C), C15(H15A,
 H15B,H15C), C20(H20A,H20B,H20C), C44(H44A,H44B,H44C), C45(H45A,H45B,H45C),
 C16(H16A,H16B,H16C), C37(H37A,H37B,H37C), C47(H47A,H47B,H47C), C12(H12A,H12B,
 H12C), C22(H22A,H22B,H22C), C18(H18A,H18B,H18C), C11(H11A,H11B,H11C), C43(H43A,
 H43B,H43C), C36(H36A,H36B,H36C), C24(H24A,H24B,H24C), C14(H14A,H14B,H14C),
 C40(H40A,H40B,H40C), C41(H41A,H41B,H41C)
;
_olex2_submission_special_instructions 'No special instructions were received'
_oxdiff_exptl_absorpt_empirical_details
;
Empirical correction (ABSPACK) includes:
- Absorption correction using spherical harmonics
- Frame scaling
;
_oxdiff_exptl_absorpt_empirical_full_max 1.813
_oxdiff_exptl_absorpt_empirical_full_min 0.579

loop_
_space_group_symop_operation_xyz
'x, y, z'
'-x, -y, -z'

loop_
_atom_site_label
_atom_site_type_symbol
_atom_site_fract_x
_atom_site_fract_y
_atom_site_fract_z
_atom_site_U_iso_or_equiv
_atom_site_adp_type
_atom_site_occupancy
_atom_site_site_symmetry_order
_atom_site_calc_flag
_atom_site_refinement_flags_posn
Pd1 Pd 0.14907(3) 0.71309(2) 0.37983(2) 0.01653(7) Uani 1 1 d .
Pd2 Pd -0.36326(3) 1.27558(2) 0.10769(2) 0.01624(7) Uani 1 1 d .
P1 P 0.04378(12) 0.76596(6) 0.28204(4) 0.01697(18) Uani 1 1 d .
P3 P -0.45801(12) 1.15088(6) 0.09727(4) 0.01699(18) Uani 1 1 d .
P4 P -0.32548(12) 1.37574(6) 0.15720(4) 0.01722(19) Uani 1 1 d .
P2 P 0.19943(12) 0.71339(6) 0.47825(4) 0.01664(18) Uani 1 1 d .
S1 S 0.40566(18) 0.46727(8) 0.33032(6) 0.0438(3) Uani 1 1 d .
S2 S -0.05674(16) 1.33518(9) -0.08906(5) 0.0425(3) Uani 1 1 d .
N4 N -0.5436(4) 1.27287(19) 0.22906(14) 0.0186(6) Uani 1 1 d .
N6 N -0.2133(4) 1.3180(2) 0.02509(15) 0.0247(7) Uani 1 1 d .
N1 N -0.0794(4) 0.8753(2) 0.33754(15) 0.0217(7) Uani 1 1 d .
N2 N -0.0199(4) 0.84200(19) 0.43735(14) 0.0196(7) Uani 1 1 d .
N3 N -0.5900(4) 1.1547(2) 0.20345(14) 0.0209(7) Uani 1 1 d .
N5 N 0.2874(4) 0.6016(2) 0.37310(16) 0.0266(7) Uani 1 1 d .
C27 C -0.7174(5) 1.2318(3) 0.32850(18) 0.0240(8) Uani 1 1 d .
H27 H -0.700101 1.280412 0.338919 0.029 Uiso 1 1 calc R
C26 C -0.6469(5) 1.2212(2) 0.27508(17) 0.0193(7) Uani 1 1 d .
C17 C 0.1504(5) 0.6145(2) 0.54180(18) 0.0238(8) Uani 1 1 d .
C7 C -0.0764(5) 0.8693(2) 0.27682(17) 0.0237(8) Uani 1 1 d .
H7A H -0.019949 0.916944 0.248084 0.028 Uiso 1 1 calc R
H7B H -0.190059 0.868710 0.263998 0.028 Uiso 1 1 calc R
B1 B 0.0140(5) 0.8147(3) 0.3848(2) 0.0193(8) Uani 1 1 d .
C6 C -0.1303(5) 0.9142(2) 0.42293(18) 0.0203(8) Uani 1 1 d .
C13 C 0.2129(5) 0.7982(2) 0.22021(18) 0.0217(8) Uani 1 1 d .
C50 C -0.1486(5) 1.3259(2) -0.02275(18) 0.0223(8) Uani 1 1 d .
C31 C -0.6756(5) 1.1473(2) 0.25928(17) 0.0193(7) Uani 1 1 d .
C1 C -0.1675(5) 0.9352(2) 0.36102(18) 0.0219(8) Uani 1 1 d .
C9 C -0.1172(5) 0.6982(2) 0.26729(18) 0.0218(8) Uani 1 1 d .
C8 C 0.0490(5) 0.7948(2) 0.49553(17) 0.0223(8) Uani 1 1 d .
H8A H -0.039439 0.767713 0.524723 0.027 Uiso 1 1 calc R
H8B H 0.107101 0.832013 0.511810 0.027 Uiso 1 1 calc R
C21 C 0.4123(5) 0.7542(3) 0.48015(19) 0.0252(8) Uani 1 1 d .
C30 C -0.7740(5) 1.0840(2) 0.29711(18) 0.0236(8) Uani 1 1 d .
H30 H -0.792490 1.035383 0.286975 0.028 Uiso 1 1 calc R
C32 C -0.4776(5) 1.3545(2) 0.22460(17) 0.0218(8) Uani 1 1 d .
H32A H -0.420799 1.351233 0.261190 0.026 Uiso 1 1 calc R
H32B H -0.567174 1.398705 0.218149 0.026 Uiso 1 1 calc R
C10 C -0.1985(5) 0.7358(3) 0.20532(19) 0.0293(9) Uani 1 1 d .
H10A H -0.244119 0.792470 0.201174 0.044 Uiso 1 1 calc GR
H10B H -0.287490 0.700639 0.202863 0.044 Uiso 1 1 calc GR
H10C H -0.114789 0.737927 0.173213 0.044 Uiso 1 1 calc GR
C35 C -0.3894(6) 1.5505(3) 0.1500(2) 0.0332(10) Uani 1 1 d .
H35A H -0.454969 1.526885 0.187141 0.050 Uiso 1 1 calc GR
H35B H -0.441449 1.604063 0.126891 0.050 Uiso 1 1 calc GR
H35C H -0.277402 1.559312 0.159348 0.050 Uiso 1 1 calc GR
C5 C -0.2022(5) 0.9612(2) 0.45884(19) 0.0242(8) Uani 1 1 d .
H5 H -0.177496 0.947357 0.499658 0.029 Uiso 1 1 calc R
C34 C -0.3805(6) 1.4887(2) 0.11254(18) 0.0262(9) Uani 1 1 d .
C48 C -0.6910(6) 1.0901(3) 0.0334(2) 0.0327(10) Uani 1 1 d .
H48A H -0.603785 1.059366 0.017225 0.049 Uiso 1 1 calc GR
H48B H -0.783308 1.105264 0.006569 0.049 Uiso 1 1 calc GR
H48C H -0.729970 1.054769 0.072865 0.049 Uiso 1 1 calc GR
C19 C 0.1424(6) 0.6248(3) 0.60561(18) 0.0301(9) Uani 1 1 d .
H19A H 0.253649 0.633001 0.616063 0.045 Uiso 1 1 calc GR
H19B H 0.098932 0.574483 0.634851 0.045 Uiso 1 1 calc GR
H19C H 0.069652 0.673402 0.605742 0.045 Uiso 1 1 calc GR
C42 C -0.2850(5) 1.0713(2) 0.08975(18) 0.0228(8) Uani 1 1 d .
C25 C 0.3383(5) 0.5453(2) 0.35603(18) 0.0244(8) Uani 1 1 d .
C28 C -0.8150(5) 1.1674(3) 0.36603(19) 0.0293(9) Uani 1 1 d .
H28 H -0.861836 1.172859 0.402482 0.035 Uiso 1 1 calc R
C3 C -0.3475(5) 1.0514(3) 0.3707(2) 0.0303(9) Uani 1 1 d .
H3 H -0.420232 1.098158 0.353584 0.036 Uiso 1 1 calc R
C49 C -0.5533(6) 1.2263(3) -0.02333(19) 0.0327(10) Uani 1 1 d .
H49A H -0.501201 1.274676 -0.018957 0.049 Uiso 1 1 calc GR
H49B H -0.644768 1.245609 -0.050317 0.049 Uiso 1 1 calc GR
H49C H -0.471434 1.193377 -0.039846 0.049 Uiso 1 1 calc GR
C23 C 0.4586(6) 0.7559(3) 0.54296(19) 0.0302(9) Uani 1 1 d .
H23A H 0.367094 0.782674 0.560317 0.045 Uiso 1 1 calc GR
H23B H 0.558257 0.787494 0.538786 0.045 Uiso 1 1 calc GR
H23C H 0.479495 0.698576 0.569116 0.045 Uiso 1 1 calc GR
C2 C -0.2759(5) 1.0044(2) 0.33466(19) 0.0256(9) Uani 1 1 d .
H2 H -0.300082 1.018962 0.293746 0.031 Uiso 1 1 calc R
C46 C -0.6209(5) 1.1710(3) 0.03904(18) 0.0245(8) Uani 1 1 d .
C39 C -0.0742(6) 1.4194(3) 0.2240(2) 0.0356(10) Uani 1 1 d .
H39A H -0.056259 1.474166 0.194464 0.053 Uiso 1 1 calc GR
H39B H 0.025715 1.399469 0.246602 0.053 Uiso 1 1 calc GR
H39C H -0.167213 1.424290 0.251460 0.053 Uiso 1 1 calc GR
C4 C -0.3127(5) 1.0301(3) 0.4319(2) 0.0285(9) Uani 1 1 d .
H4 H -0.363771 1.062122 0.455210 0.034 Uiso 1 1 calc R
C33 C -0.5729(5) 1.0937(2) 0.17075(17) 0.0228(8) Uani 1 1 d .
H33A H -0.682709 1.077469 0.163294 0.027 Uiso 1 1 calc R
H33B H -0.508520 1.042830 0.193282 0.027 Uiso 1 1 calc R
B2 B -0.5064(6) 1.2337(3) 0.1830(2) 0.0208(9) Uani 1 1 d .
C15 C 0.3116(5) 0.7191(3) 0.2121(2) 0.0308(9) Uani 1 1 d .
H15A H 0.342213 0.681183 0.251270 0.046 Uiso 1 1 calc GR
H15B H 0.411864 0.736442 0.186981 0.046 Uiso 1 1 calc GR
H15C H 0.242301 0.690341 0.193113 0.046 Uiso 1 1 calc GR
C20 C 0.2792(6) 0.5424(3) 0.5391(2) 0.0352(11) Uani 1 1 d .
H20A H 0.289552 0.539352 0.498350 0.053 Uiso 1 1 calc GR
H20B H 0.241685 0.489174 0.566468 0.053 Uiso 1 1 calc GR
H20C H 0.386793 0.553568 0.550894 0.053 Uiso 1 1 calc GR
C44 C -0.3371(6) 0.9786(2) 0.1096(2) 0.0302(9) Uani 1 1 d .
H44A H -0.367247 0.960340 0.152390 0.045 Uiso 1 1 calc GR
H44B H -0.244596 0.942877 0.101516 0.045 Uiso 1 1 calc GR
H44C H -0.432242 0.974504 0.087235 0.045 Uiso 1 1 calc GR
C38 C -0.1142(5) 1.3559(3) 0.1915(2) 0.0272(9) Uani 1 1 d .
C45 C -0.2096(6) 1.0957(3) 0.02426(19) 0.0299(9) Uani 1 1 d .
H45A H -0.289576 1.086050 -0.001961 0.045 Uiso 1 1 calc GR
H45B H -0.108092 1.061478 0.022947 0.045 Uiso 1 1 calc GR
H45C H -0.184031 1.154905 0.010800 0.045 Uiso 1 1 calc GR
C16 C 0.1530(6) 0.8540(3) 0.15807(19) 0.0334(10) Uani 1 1 d .
H16A H 0.086582 0.821272 0.141254 0.050 Uiso 1 1 calc GR
H16B H 0.249123 0.873837 0.131161 0.050 Uiso 1 1 calc GR
H16C H 0.085815 0.902068 0.162772 0.050 Uiso 1 1 calc GR
C37 C -0.2505(7) 1.5182(3) 0.0584(2) 0.0415(12) Uani 1 1 d .
H37A H -0.142392 1.521804 0.073520 0.062 Uiso 1 1 calc GR
H37B H -0.286614 1.573215 0.031925 0.062 Uiso 1 1 calc GR
H37C H -0.241817 1.477868 0.036235 0.062 Uiso 1 1 calc GR
C47 C -0.7645(5) 1.2239(3) 0.0603(2) 0.0336(10) Uani 1 1 d .
H47A H -0.808447 1.191420 0.099860 0.050 Uiso 1 1 calc GR
H47B H -0.852877 1.237412 0.031886 0.050 Uiso 1 1 calc GR
H47C H -0.721268 1.275675 0.062413 0.050 Uiso 1 1 calc GR
C12 C -0.0398(6) 0.6089(3) 0.2735(2) 0.0344(10) Uani 1 1 d .
H12A H 0.038809 0.611656 0.239782 0.052 Uiso 1 1 calc GR
H12B H -0.127642 0.571571 0.273656 0.052 Uiso 1 1 calc GR
H12C H 0.017911 0.587317 0.310909 0.052 Uiso 1 1 calc GR
C29 C -0.8450(6) 1.0952(3) 0.35100(19) 0.0300(9) Uani 1 1 d .
H29 H -0.912724 1.053834 0.376916 0.036 Uiso 1 1 calc R
C22 C 0.4090(6) 0.8451(3) 0.4352(2) 0.0367(11) Uani 1 1 d .
H22A H 0.380797 0.843894 0.395826 0.055 Uiso 1 1 calc GR
H22B H 0.518021 0.868235 0.432377 0.055 Uiso 1 1 calc GR
H22C H 0.325947 0.880113 0.449365 0.055 Uiso 1 1 calc GR
C18 C -0.0250(6) 0.5918(3) 0.5285(2) 0.0360(10) Uani 1 1 d .
H18A H -0.106642 0.636365 0.530472 0.054 Uiso 1 1 calc GR
H18B H -0.056131 0.539073 0.558200 0.054 Uiso 1 1 calc GR
H18C H -0.021609 0.585885 0.488538 0.054 Uiso 1 1 calc GR
C11 C -0.2547(5) 0.6901(3) 0.3188(2) 0.0340(10) Uani 1 1 d .
H11A H -0.203785 0.668409 0.357589 0.051 Uiso 1 1 calc GR
H11B H -0.337253 0.651786 0.316107 0.051 Uiso 1 1 calc GR
H11C H -0.308379 0.745219 0.314732 0.051 Uiso 1 1 calc GR
C43 C -0.1493(5) 1.0791(3) 0.1318(2) 0.0346(10) Uani 1 1 d .
H43A H -0.113286 1.136584 0.119068 0.052 Uiso 1 1 calc GR
H43B H -0.054577 1.040865 0.129740 0.052 Uiso 1 1 calc GR
H43C H -0.195282 1.064539 0.172962 0.052 Uiso 1 1 calc GR
C36 C -0.5521(7) 1.4861(3) 0.0879(2) 0.0427(12) Uani 1 1 d .
H36A H -0.544950 1.447586 0.064282 0.064 Uiso 1 1 calc GR
H36B H -0.586464 1.542209 0.062589 0.064 Uiso 1 1 calc GR
H36C H -0.633282 1.466918 0.121227 0.064 Uiso 1 1 calc GR
C24 C 0.5460(6) 0.6998(4) 0.4567(3) 0.0447(13) Uani 1 1 d .
H24A H 0.556508 0.643926 0.486013 0.067 Uiso 1 1 calc GR
H24B H 0.652522 0.726227 0.450501 0.067 Uiso 1 1 calc GR
H24C H 0.512653 0.695115 0.418771 0.067 Uiso 1 1 calc GR
C14 C 0.3328(6) 0.8476(3) 0.2445(2) 0.0407(12) Uani 1 1 d .
H14A H 0.273070 0.896866 0.250490 0.061 Uiso 1 1 calc GR
H14B H 0.425774 0.865486 0.215580 0.061 Uiso 1 1 calc GR
H14C H 0.374574 0.811543 0.282553 0.061 Uiso 1 1 calc GR
C40 C -0.1146(7) 1.2655(3) 0.2374(3) 0.0499(14) Uani 1 1 d .
H40A H -0.197920 1.263875 0.269584 0.075 Uiso 1 1 calc GR
H40B H -0.005278 1.250286 0.254254 0.075 Uiso 1 1 calc GR
H40C H -0.140854 1.225718 0.217192 0.075 Uiso 1 1 calc GR
C41 C 0.0224(6) 1.3574(4) 0.1415(3) 0.0493(14) Uani 1 1 d .
H41A H -0.006632 1.320805 0.119160 0.074 Uiso 1 1 calc GR
H41B H 0.128872 1.337782 0.159770 0.074 Uiso 1 1 calc GR
H41C H 0.030719 1.414647 0.114365 0.074 Uiso 1 1 calc GR

loop_
_atom_site_aniso_label
_atom_site_aniso_U_11
_atom_site_aniso_U_22
_atom_site_aniso_U_33
_atom_site_aniso_U_23
_atom_site_aniso_U_13
_atom_site_aniso_U_12
Pd1 0.02227(14) 0.01282(12) 0.01429(13) -0.00413(10) -0.00230(10) 0.00138(9)
Pd2 0.02170(14) 0.01299(12) 0.01423(13) -0.00435(10) 0.00114(10) -0.00384(9)
P1 0.0223(5) 0.0145(4) 0.0135(4) -0.0038(3) -0.0010(3) 0.0004(3)
P3 0.0229(5) 0.0129(4) 0.0158(4) -0.0052(3) 0.0012(4) -0.0036(3)
P4 0.0224(5) 0.0134(4) 0.0162(4) -0.0044(3) -0.0022(4) -0.0030(3)
P2 0.0228(5) 0.0132(4) 0.0135(4) -0.0037(3) -0.0018(3) -0.0001(3)
S1 0.0655(8) 0.0320(6) 0.0400(7) -0.0223(5) -0.0127(6) 0.0211(5)
S2 0.0492(7) 0.0589(8) 0.0252(6) -0.0210(5) 0.0140(5) -0.0204(6)
N4 0.0239(16) 0.0152(14) 0.0171(15) -0.0061(12) 0.0024(12) -0.0028(12)
N6 0.0323(18) 0.0205(16) 0.0221(18) -0.0078(14) 0.0032(14) -0.0061(13)
N1 0.0298(18) 0.0178(15) 0.0176(16) -0.0064(13) -0.0022(13) 0.0034(13)
N2 0.0256(17) 0.0165(15) 0.0172(16) -0.0065(13) -0.0039(13) 0.0054(12)
N3 0.0299(18) 0.0174(15) 0.0165(15) -0.0069(13) 0.0037(13) -0.0059(12)
N5 0.037(2) 0.0199(16) 0.0226(17) -0.0061(14) -0.0081(15) 0.0041(14)
C27 0.032(2) 0.0232(19) 0.0174(19) -0.0079(16) 0.0002(16) -0.0001(16)
C26 0.0224(19) 0.0176(17) 0.0163(18) -0.0033(14) -0.0014(15) -0.0002(14)
C17 0.036(2) 0.0162(18) 0.0170(19) -0.0029(15) -0.0012(16) -0.0003(15)
C7 0.034(2) 0.0178(18) 0.0173(19) -0.0045(15) -0.0056(16) 0.0095(15)
B1 0.025(2) 0.0155(19) 0.020(2) -0.0074(17) -0.0055(17) -0.0021(16)
C6 0.0237(19) 0.0142(17) 0.0221(19) -0.0047(15) 0.0005(15) -0.0016(14)
C13 0.0216(19) 0.0215(18) 0.0196(19) -0.0030(15) -0.0011(15) -0.0017(14)
C50 0.026(2) 0.0203(18) 0.021(2) -0.0076(16) 0.0017(16) -0.0048(15)
C31 0.0206(19) 0.0201(18) 0.0166(18) -0.0052(15) 0.0019(14) -0.0022(14)
C1 0.027(2) 0.0169(18) 0.023(2) -0.0082(15) 0.0008(16) -0.0009(14)
C9 0.0225(19) 0.0222(19) 0.022(2) -0.0087(16) 0.0012(15) -0.0039(14)
C8 0.030(2) 0.0198(18) 0.0175(18) -0.0066(15) -0.0033(16) 0.0026(15)
C21 0.026(2) 0.027(2) 0.025(2) -0.0103(17) -0.0028(16) -0.0048(16)
C30 0.032(2) 0.0191(18) 0.0199(19) -0.0055(16) 0.0023(16) -0.0074(15)
C32 0.031(2) 0.0169(18) 0.0190(18) -0.0083(15) 0.0027(16) -0.0046(15)
C10 0.028(2) 0.036(2) 0.027(2) -0.0139(19) -0.0064(17) -0.0001(17)
C35 0.051(3) 0.0176(19) 0.030(2) -0.0063(18) 0.001(2) -0.0027(18)
C5 0.030(2) 0.0199(19) 0.023(2) -0.0073(16) -0.0013(16) 0.0014(15)
C34 0.045(2) 0.0137(17) 0.0188(19) -0.0026(15) -0.0035(17) -0.0038(16)
C48 0.037(2) 0.033(2) 0.034(2) -0.017(2) -0.0028(19) -0.0097(18)
C19 0.048(3) 0.024(2) 0.0147(19) -0.0016(16) 0.0005(18) -0.0034(18)
C42 0.029(2) 0.0136(17) 0.024(2) -0.0036(15) 0.0025(16) -0.0015(14)
C25 0.031(2) 0.0216(19) 0.0189(19) -0.0039(16) -0.0074(16) 0.0053(16)
C28 0.038(2) 0.030(2) 0.018(2) -0.0078(17) 0.0071(17) -0.0024(17)
C3 0.034(2) 0.0202(19) 0.035(2) -0.0086(18) -0.0065(19) 0.0101(16)
C49 0.036(2) 0.035(2) 0.023(2) -0.0017(18) -0.0106(18) -0.0048(18)
C23 0.036(2) 0.028(2) 0.028(2) -0.0072(18) -0.0117(18) -0.0028(17)
C2 0.032(2) 0.0224(19) 0.021(2) -0.0059(16) -0.0060(17) 0.0068(16)
C46 0.028(2) 0.0234(19) 0.023(2) -0.0066(16) -0.0046(16) -0.0041(16)
C39 0.035(2) 0.042(3) 0.037(3) -0.022(2) -0.010(2) -0.0061(19)
C4 0.036(2) 0.022(2) 0.030(2) -0.0141(18) 0.0014(18) 0.0052(17)
C33 0.032(2) 0.0178(18) 0.0198(19) -0.0075(15) 0.0078(16) -0.0083(15)
B2 0.029(2) 0.0154(19) 0.019(2) -0.0073(17) -0.0018(18) -0.0011(16)
C15 0.030(2) 0.032(2) 0.027(2) -0.0048(18) 0.0047(18) 0.0018(17)
C20 0.059(3) 0.017(2) 0.024(2) -0.0003(17) -0.006(2) 0.0055(19)
C44 0.041(2) 0.0181(19) 0.032(2) -0.0089(17) 0.0064(19) -0.0016(17)
C38 0.023(2) 0.034(2) 0.028(2) -0.0148(19) -0.0048(17) -0.0007(16)
C45 0.037(2) 0.023(2) 0.028(2) -0.0077(18) 0.0111(18) -0.0008(17)
C16 0.041(3) 0.032(2) 0.020(2) 0.0003(18) 0.0053(18) 0.0019(18)
C37 0.074(4) 0.022(2) 0.027(2) -0.0049(19) 0.009(2) -0.011(2)
C47 0.026(2) 0.032(2) 0.045(3) -0.017(2) -0.0010(19) 0.0017(17)
C12 0.034(2) 0.021(2) 0.051(3) -0.013(2) -0.009(2) -0.0043(17)
C29 0.037(2) 0.028(2) 0.022(2) -0.0035(17) 0.0085(18) -0.0087(17)
C22 0.035(2) 0.045(3) 0.028(2) -0.004(2) -0.0037(19) -0.020(2)
C18 0.045(3) 0.030(2) 0.032(2) -0.0063(19) 0.003(2) -0.0170(19)
C11 0.031(2) 0.043(3) 0.028(2) -0.010(2) 0.0031(18) -0.0084(19)
C43 0.031(2) 0.028(2) 0.040(3) -0.004(2) -0.004(2) 0.0005(17)
C36 0.058(3) 0.025(2) 0.043(3) -0.007(2) -0.025(2) 0.011(2)
C24 0.024(2) 0.068(4) 0.053(3) -0.034(3) 0.001(2) -0.002(2)
C14 0.047(3) 0.040(3) 0.035(3) -0.010(2) 0.007(2) -0.023(2)
C40 0.051(3) 0.033(3) 0.065(4) -0.011(3) -0.030(3) 0.008(2)
C41 0.019(2) 0.087(4) 0.056(3) -0.042(3) -0.006(2) 0.002(2)

loop_
_atom_type_symbol
_atom_type_description
_atom_type_scat_dispersion_real
_atom_type_scat_dispersion_imag
_atom_type_scat_source
C C 0.0181 0.0091 'International Tables Vol C Tables 4.2.6.8 and 6.1.1.4'
H H 0.0000 0.0000 'International Tables Vol C Tables 4.2.6.8 and 6.1.1.4'
B B 0.0090 0.0039 'International Tables Vol C Tables 4.2.6.8 and 6.1.1.4'
N N 0.0311 0.0180 'International Tables Vol C Tables 4.2.6.8 and 6.1.1.4'
P P 0.2955 0.4335 'International Tables Vol C Tables 4.2.6.8 and 6.1.1.4'
Pd Pd 0.1215 3.9337 'International Tables Vol C Tables 4.2.6.8 and 6.1.1.4'
S S 0.3331 0.5567 'International Tables Vol C Tables 4.2.6.8 and 6.1.1.4'

loop_
_geom_angle_atom_site_label_1
_geom_angle_atom_site_label_2
_geom_angle_atom_site_label_3
_geom_angle
P2 Pd1 P1 156.33(3)
N5 Pd1 P1 100.20(9)
N5 Pd1 P2 103.39(9)
B1 Pd1 P1 78.40(13)
B1 Pd1 P2 78.08(13)
B1 Pd1 N5 177.84(15)
P3 Pd2 P4 156.18(3)
N6 Pd2 P3 99.32(9)
N6 Pd2 P4 104.34(9)
B2 Pd2 P3 78.76(13)
B2 Pd2 P4 77.62(13)
B2 Pd2 N6 177.96(15)
C7 P1 Pd1 107.22(12)
C13 P1 Pd1 113.32(12)
C13 P1 C7 103.24(18)
C9 P1 Pd1 113.76(13)
C9 P1 C7 103.83(18)
C9 P1 C13 114.14(18)
C42 P3 Pd2 114.36(13)
C46 P3 Pd2 113.21(13)
C46 P3 C42 113.50(18)
C46 P3 C33 103.96(19)
C33 P3 Pd2 107.16(12)
C33 P3 C42 103.34(17)
C32 P4 Pd2 107.92(12)
C34 P4 Pd2 115.17(13)
C34 P4 C32 103.31(18)
C34 P4 C38 115.7(2)
C38 P4 Pd2 109.77(14)
C38 P4 C32 103.83(19)
C17 P2 Pd1 116.52(13)
C17 P2 C8 102.54(18)
C17 P2 C21 114.53(18)
C8 P2 Pd1 107.18(12)
C8 P2 C21 104.21(18)
C21 P2 Pd1 110.47(13)
C26 N4 C32 128.9(3)
C26 N4 B2 109.6(3)
B2 N4 C32 121.6(3)
C50 N6 Pd2 164.2(3)
B1 N1 C7 121.5(3)
C1 N1 C7 128.9(3)
C1 N1 B1 109.6(3)
B1 N2 C8 121.4(3)
C6 N2 B1 109.7(3)
C6 N2 C8 128.8(3)
C31 N3 C33 128.4(3)
C31 N3 B2 109.2(3)
B2 N3 C33 122.3(3)
C25 N5 Pd1 162.1(3)
C26 C27 C28 117.6(4)
N4 C26 C31 107.9(3)
C27 C26 N4 131.3(4)
C27 C26 C31 120.7(3)
C19 C17 P2 114.6(3)
C19 C17 C18 108.9(4)
C20 C17 P2 109.5(3)
C20 C17 C19 110.1(3)
C20 C17 C18 108.9(4)
C18 C17 P2 104.6(3)
N1 C7 P1 104.8(2)
N1 B1 Pd1 127.7(3)
N2 B1 Pd1 127.4(3)
N2 B1 N1 104.9(3)
N2 C6 C1 108.2(3)
C5 C6 N2 130.7(4)
C5 C6 C1 121.1(3)
C15 C13 P1 110.6(3)
C16 C13 P1 115.6(3)
C16 C13 C15 108.5(3)
C16 C13 C14 109.6(4)
C14 C13 P1 104.1(3)
C14 C13 C15 108.1(4)
N6 C50 S2 179.0(4)
N3 C31 C26 107.7(3)
C30 C31 N3 131.6(4)
C30 C31 C26 120.7(3)
N1 C1 C6 107.7(3)
C2 C1 N1 132.0(4)
C2 C1 C6 120.4(4)
C10 C9 P1 114.4(3)
C10 C9 C11 109.2(3)
C12 C9 P1 110.1(3)
C12 C9 C10 109.8(3)
C12 C9 C11 108.1(4)
C11 C9 P1 105.0(3)
N2 C8 P2 104.4(2)
C23 C21 P2 114.6(3)
C23 C21 C22 109.6(3)
C23 C21 C24 109.4(4)
C22 C21 P2 105.7(3)
C24 C21 P2 108.9(3)
C24 C21 C22 108.4(4)
C31 C30 C29 118.2(4)
N4 C32 P4 103.8(2)
C6 C5 C4 117.9(4)
C35 C34 P4 114.1(3)
C35 C34 C37 109.9(3)
C37 C34 P4 108.9(3)
C36 C34 P4 104.8(3)
C36 C34 C35 110.1(4)
C36 C34 C37 108.9(4)
C44 C42 P3 114.7(3)
C44 C42 C45 109.4(3)
C44 C42 C43 108.7(3)
C45 C42 P3 110.6(3)
C45 C42 C43 108.6(3)
C43 C42 P3 104.5(3)
N5 C25 S1 178.2(4)
C29 C28 C27 122.2(4)
C2 C3 C4 121.2(4)
C1 C2 C3 118.4(4)
C48 C46 P3 114.2(3)
C48 C46 C49 109.9(4)
C48 C46 C47 109.5(3)
C49 C46 P3 110.9(3)
C49 C46 C47 107.2(3)
C47 C46 P3 104.8(3)
C3 C4 C5 121.0(4)
N3 C33 P3 104.3(2)
N4 B2 Pd2 128.0(3)
N4 B2 N3 105.6(3)
N3 B2 Pd2 126.4(3)
C39 C38 P4 114.2(3)
C39 C38 C40 109.4(4)
C40 C38 P4 106.0(3)
C41 C38 P4 109.1(3)
C41 C38 C39 109.4(4)
C41 C38 C40 108.5(4)
C28 C29 C30 120.4(4)

loop_
_geom_bond_atom_site_label_1
_geom_bond_atom_site_label_2
_geom_bond_distance
Pd1 P1 2.3415(9)
Pd1 P2 2.3411(9)
Pd1 N5 2.130(3)
Pd1 B1 1.967(4)
Pd2 P3 2.3288(9)
Pd2 P4 2.3380(9)
Pd2 N6 2.131(3)
Pd2 B2 1.975(5)
P1 C7 1.877(4)
P1 C13 1.873(4)
P1 C9 1.869(4)
P3 C42 1.880(4)
P3 C46 1.867(4)
P3 C33 1.876(4)
P4 C32 1.869(4)
P4 C34 1.865(4)
P4 C38 1.867(4)
P2 C17 1.864(4)
P2 C8 1.864(4)
P2 C21 1.869(4)
S1 C25 1.633(4)
S2 C50 1.625(4)
N4 C26 1.393(5)
N4 C32 1.451(5)
N4 B2 1.422(5)
N6 C50 1.164(5)
N1 C7 1.440(5)
N1 B1 1.436(5)
N1 C1 1.405(5)
N2 B1 1.432(5)
N2 C6 1.399(5)
N2 C8 1.447(5)
N3 C31 1.397(5)
N3 C33 1.438(5)
N3 B2 1.433(5)
N5 C25 1.163(5)
C27 C26 1.384(5)
C27 C28 1.389(6)
C26 C31 1.419(5)
C17 C19 1.538(5)
C17 C20 1.535(6)
C17 C18 1.541(6)
C6 C1 1.410(5)
C6 C5 1.385(5)
C13 C15 1.538(5)
C13 C16 1.529(5)
C13 C14 1.534(6)
C31 C30 1.383(5)
C1 C2 1.386(5)
C9 C10 1.537(5)
C9 C12 1.531(5)
C9 C11 1.546(6)
C21 C23 1.532(6)
C21 C22 1.533(6)
C21 C24 1.533(6)
C30 C29 1.398(6)
C35 C34 1.533(6)
C5 C4 1.395(5)
C34 C37 1.546(6)
C34 C36 1.519(6)
C48 C46 1.528(6)
C42 C44 1.532(5)
C42 C45 1.533(5)
C42 C43 1.535(6)
C28 C29 1.384(6)
C3 C2 1.386(6)
C3 C4 1.389(6)
C49 C46 1.530(6)
C46 C47 1.544(6)
C39 C38 1.534(6)
C38 C40 1.537(6)
C38 C41 1.531(6)
